data_4116003
loop_
_publ_author_name
'Zhaoming Xiong'
'E. J. Corey'

_publ_section_title
;
 Simple Total Synthesis of the Pentacyclic Cs-Symmetric Structure
 Attributed to the Squalenoid Glabrescol and Three Cs-Symmetric
 Diastereomers Compel Structural Revision
;
_journal_name_full 'Journal of the American Chemical Society'
_journal_page_first 4831
_journal_page_last 4832
_journal_paper_doi 10.1021/ja000842y
_journal_volume 122
_journal_year 2000
_chemical_formula_sum 'C44 H58 Br2 O9'
_chemical_formula_weight 890.72
_chemical_melting_point 415(1)
_chemical_name_systematic
;
(3R,6S,7R,10S,11R,14S,15R,18S,19R,22S)-2,23-bis(4'-bromobenzoyloxy)-2,6,10,1
5,19,23-hexamethyl-3,7,11,15,19-penta(oxacyclopentyl)tetracosane
;
_space_group_IT_number 14
_symmetry_cell_setting monoclinic
_symmetry_space_group_name_Hall '-P 2ybc'
_symmetry_space_group_name_H-M 'P 1 21/c 1'
_atom_sites_solution_hydrogens geom
_atom_sites_solution_primary direct
_atom_sites_solution_secondary difmap
_audit_creation_method SHELXL-97
_cell_angle_alpha 90.00
_cell_angle_beta 100.25(4)
_cell_angle_gamma 90.00
_cell_formula_units_Z 4
_cell_length_a 15.703(10)
_cell_length_b 6.639(3)
_cell_length_c 42.24(3)
_cell_measurement_reflns_used 0
_cell_measurement_temperature 213(2)
_cell_measurement_theta_max 0.00
_cell_measurement_theta_min 0.00
_cell_volume 4333(5)
_computing_cell_refinement 'SMART (Bruker, V4.050, 1995)'
_computing_data_collection 'ASTRO (Bruker, V4.050, 1995)'
_computing_data_reduction 'SAINT (Bruker, V5.A06, 1997)'
_computing_molecular_graphics 'SHELXTL (Bruker, 1998, ver 5.10)'
_computing_publication_material 'CIFTAB (Sheldrick, 1993)'
_computing_structure_refinement 'SHELXL-97 (Sheldrick, 1997)'
_computing_structure_solution 'SHELXS-97 (Sheldrick, 1990)'
_diffrn_ambient_temperature 213(2)
_diffrn_measured_fraction_theta_full 0.858
_diffrn_measured_fraction_theta_max 0.858
_diffrn_measurement_method '\w, 0.3 deg'
_diffrn_radiation_monochromator graphite
_diffrn_radiation_source 'fine-focus sealed tube'
_diffrn_radiation_type MoK\a
_diffrn_radiation_wavelength 0.71073
_diffrn_reflns_av_R_equivalents 0.1429
_diffrn_reflns_av_sigmaI/netI 0.3237
_diffrn_reflns_limit_h_max 20
_diffrn_reflns_limit_h_min -3
_diffrn_reflns_limit_k_max 7
_diffrn_reflns_limit_k_min -7
_diffrn_reflns_limit_l_max 52
_diffrn_reflns_limit_l_min -56
_diffrn_reflns_number 12868
_diffrn_reflns_theta_full 28.34
_diffrn_reflns_theta_max 28.34
_diffrn_reflns_theta_min 0.98
_diffrn_standards_decay_% <1
_diffrn_standards_interval_count 0
_diffrn_standards_number 0
_exptl_absorpt_coefficient_mu 1.923
_exptl_absorpt_correction_T_max 0.000000
_exptl_absorpt_correction_T_min 0.000000
_exptl_absorpt_correction_type none
_exptl_crystal_colour clear
_exptl_crystal_density_diffrn 1.365
_exptl_crystal_description plates
_exptl_crystal_F_000 1856
_exptl_crystal_size_max 0.0034
_exptl_crystal_size_mid 0.002
_exptl_crystal_size_min 0.001
_refine_diff_density_max 0.434
_refine_diff_density_min -0.382
_refine_diff_density_rms 0.078
_refine_ls_extinction_method none
_refine_ls_goodness_of_fit_ref 0.979
_refine_ls_hydrogen_treatment mixed
_refine_ls_matrix_type full
_refine_ls_number_parameters 496
_refine_ls_number_reflns 9269
_refine_ls_number_restraints 0
_refine_ls_restrained_S_all 0.979
_refine_ls_R_factor_all 0.3532
_refine_ls_R_factor_gt 0.1159
_refine_ls_shift/su_max 0.001
_refine_ls_shift/su_mean 0.000
_refine_ls_structure_factor_coef Fsqd
_refine_ls_weighting_details 'calc w=1/[\s^2^(Fo^2^)+(0.0800P)^2^+0.0000P] where P=(Fo^2^+2Fc^2^)/3'
_refine_ls_weighting_scheme calc
_refine_ls_wR_factor_gt 0.1908
_refine_ls_wR_factor_ref 0.2851
_reflns_number_gt 2467
_reflns_number_total 9269
_reflns_threshold_expression >2sigma(I)
_cod_data_source_file ja000842y.cif
_cod_data_source_block zmg1
_cod_original_cell_volume 4333(4)
_cod_database_code 4116003

loop_
_symmetry_equiv_pos_as_xyz
'x, y, z'
'-x, y+1/2, -z+1/2'
'-x, -y, -z'
'x, -y-1/2, z-1/2'

loop_
_atom_site_label
_atom_site_type_symbol
_atom_site_fract_x
_atom_site_fract_y
_atom_site_fract_z
_atom_site_U_iso_or_equiv
_atom_site_adp_type
_atom_site_occupancy
_atom_site_symmetry_multiplicity
_atom_site_calc_flag
_atom_site_refinement_flags
Br1 Br -1.91565(9) 0.2325(3) 0.25841(4) 0.1020(7) Uani 1 1 d .
Br2 Br 0.13983(9) 0.1879(2) 0.45318(4) 0.0893(6) Uani 1 1 d .
O1 O -1.6127(5) -0.5213(14) 0.2761(2) 0.068(3) Uani 1 1 d .
O2 O -1.5341(4) -0.2602(10) 0.29982(17) 0.051(2) Uani 1 1 d .
O3 O -1.3209(4) -0.3175(12) 0.34588(19) 0.063(2) Uani 1 1 d .
O4 O -1.0981(4) -0.2681(12) 0.33705(19) 0.066(2) Uani 1 1 d .
O5 O -0.8827(5) -0.3396(13) 0.3831(2) 0.076(3) Uani 1 1 d .
O6 O -0.6576(5) -0.2020(12) 0.39165(18) 0.065(2) Uani 1 1 d .
O7 O -0.4738(4) -0.2617(12) 0.45639(19) 0.065(2) Uani 1 1 d .
O8 O -0.2440(4) -0.2611(10) 0.45746(17) 0.050(2) Uani 1 1 d .
O9 O -0.1614(5) -0.5386(13) 0.4676(2) 0.078(3) Uani 1 1 d .
C1 C -1.4572(7) -0.3845(18) 0.3112(3) 0.054(3) Uani 1 1 d .
C2 C -1.3972(7) -0.2232(19) 0.3289(3) 0.058(3) Uani 1 1 d .
H2A H -1.4274 -0.1567 0.3448 0.070 Uiso 1 1 calc R
C3 C -1.3653(7) -0.0603(18) 0.3082(3) 0.067(4) Uani 1 1 d .
H3A H -1.3958 -0.0686 0.2859 0.080 Uiso 1 1 calc R
H3B H -1.3740 0.0743 0.3166 0.080 Uiso 1 1 calc R
C4 C -1.2703(8) -0.105(2) 0.3104(3) 0.075(4) Uani 1 1 d .
H4A H -1.2606 -0.1930 0.2927 0.090 Uiso 1 1 calc R
H4B H -1.2372 0.0197 0.3096 0.090 Uiso 1 1 calc R
C5 C -1.2452(7) -0.207(2) 0.3420(3) 0.060(4) Uani 1 1 d .
C6 C -1.1758(7) -0.3648(19) 0.3425(3) 0.059(4) Uani 1 1 d .
H6A H -1.1949 -0.4592 0.3245 0.071 Uiso 1 1 calc R
C7 C -1.1474(8) -0.487(2) 0.3726(4) 0.097(5) Uani 1 1 d .
H7A H -1.1600 -0.4146 0.3914 0.116 Uiso 1 1 calc R
H7B H -1.1781 -0.6164 0.3710 0.116 Uiso 1 1 calc R
C8 C -1.0578(9) -0.519(3) 0.3754(4) 0.123(7) Uani 1 1 d .
H8A H -1.0463 -0.6605 0.3712 0.147 Uiso 1 1 calc R
H8B H -1.0285 -0.4860 0.3973 0.147 Uiso 1 1 calc R
C9 C -1.0247(8) -0.386(2) 0.3514(3) 0.062(4) Uani 1 1 d .
C10 C -0.9588(7) -0.237(2) 0.3673(4) 0.082(4) Uani 1 1 d .
H10A H -0.9839 -0.1640 0.3839 0.099 Uiso 1 1 calc R
C11 C -0.9243(10) -0.080(3) 0.3461(5) 0.155(9) Uani 1 1 d .
H11A H -0.9349 -0.1244 0.3236 0.186 Uiso 1 1 calc R
H11B H -0.9534 0.0494 0.3474 0.186 Uiso 1 1 calc R
C12 C -0.8321(9) -0.060(2) 0.3578(4) 0.102(5) Uani 1 1 d .
H12A H -0.8184 0.0778 0.3656 0.122 Uiso 1 1 calc R
H12B H -0.7996 -0.0885 0.3406 0.122 Uiso 1 1 calc R
C13 C -0.8084(7) -0.212(2) 0.3855(3) 0.071(4) Uani 1 1 d .
H13A H -0.8017 -0.1375 0.4061 0.085 Uiso 1 1 calc R
C14 C -0.7300(7) -0.336(2) 0.3857(3) 0.063(4) Uani 1 1 d .
C15 C -0.7159(9) -0.476(2) 0.4144(4) 0.104(6) Uani 1 1 d .
H15A H -0.7438 -0.4232 0.4316 0.125 Uiso 1 1 calc R
H15B H -0.7394 -0.6103 0.4083 0.125 Uiso 1 1 calc R
C16 C -0.6221(8) -0.4849(19) 0.4246(4) 0.087(5) Uani 1 1 d .
H16A H -0.5987 -0.6064 0.4161 0.104 Uiso 1 1 calc R
H16B H -0.6072 -0.4874 0.4481 0.104 Uiso 1 1 calc R
C17 C -0.5857(6) -0.2984(18) 0.4114(3) 0.052(3) Uani 1 1 d .
H17A H -0.5444 -0.3413 0.3975 0.063 Uiso 1 1 calc R
C18 C -0.5401(7) -0.1455(18) 0.4358(3) 0.054(3) Uani 1 1 d .
C19 C -0.4917(7) 0.0103(18) 0.4203(3) 0.067(4) Uani 1 1 d .
H19A H -0.4890 0.1382 0.4320 0.081 Uiso 1 1 calc R
H19B H -0.5194 0.0333 0.3979 0.081 Uiso 1 1 calc R
C20 C -0.4021(6) -0.0788(17) 0.4221(3) 0.058(4) Uani 1 1 d .
H20A H -0.4001 -0.1719 0.4042 0.070 Uiso 1 1 calc R
H20B H -0.3584 0.0266 0.4220 0.070 Uiso 1 1 calc R
C21 C -0.3895(6) -0.1869(19) 0.4535(3) 0.057(3) Uani 1 1 d .
H21A H -0.3704 -0.0891 0.4710 0.069 Uiso 1 1 calc R
C22 C -0.3271(7) -0.3676(18) 0.4577(3) 0.052(3) Uani 1 1 d .
C23 C -0.3280(8) -0.465(2) 0.4904(4) 0.092(5) Uani 1 1 d .
H23A H -0.3168 -0.3637 0.5071 0.138 Uiso 1 1 calc R
H23B H -0.2836 -0.5685 0.4944 0.138 Uiso 1 1 calc R
H23C H -0.3842 -0.5259 0.4905 0.138 Uiso 1 1 calc R
C24 C -0.3433(7) -0.5173(17) 0.4302(4) 0.079(5) Uani 1 1 d .
H24A H -0.3989 -0.5822 0.4297 0.118 Uiso 1 1 calc R
H24B H -0.2979 -0.6182 0.4332 0.118 Uiso 1 1 calc R
H24C H -0.3436 -0.4473 0.4100 0.118 Uiso 1 1 calc R
C25 C -1.4754(7) -0.5397(19) 0.3353(3) 0.069(4) Uani 1 1 d .
H25A H -1.4985 -0.4734 0.3524 0.104 Uiso 1 1 calc R
H25B H -1.4221 -0.6086 0.3443 0.104 Uiso 1 1 calc R
H25C H -1.5171 -0.6367 0.3247 0.104 Uiso 1 1 calc R
C26 C -1.4229(7) -0.4739(18) 0.2832(3) 0.068(4) Uani 1 1 d .
H26A H -1.4138 -0.3675 0.2684 0.102 Uiso 1 1 calc R
H26B H -1.4644 -0.5701 0.2722 0.102 Uiso 1 1 calc R
H26C H -1.3685 -0.5416 0.2910 0.102 Uiso 1 1 calc R
C27 C -1.6068(7) -0.348(2) 0.2838(3) 0.051(3) Uani 1 1 d .
C28 C -0.1681(7) -0.360(2) 0.4627(3) 0.053(3) Uani 1 1 d .
C29 C -1.6788(6) -0.198(2) 0.2784(3) 0.049(3) Uani 1 1 d .
C30 C -1.6718(7) -0.002(2) 0.2887(3) 0.057(3) Uani 1 1 d .
H30A H -1.6184 0.0463 0.2997 0.068 Uiso 1 1 calc R
C31 C -1.7413(8) 0.122(2) 0.2831(3) 0.066(4) Uani 1 1 d .
H31A H -1.7363 0.2550 0.2907 0.080 Uiso 1 1 calc R
C32 C -1.8191(8) 0.054(2) 0.2664(3) 0.063(4) Uani 1 1 d .
C33 C -1.8266(8) -0.142(2) 0.2559(3) 0.075(4) Uani 1 1 d .
H33A H -1.8800 -0.1898 0.2447 0.090 Uiso 1 1 calc R
C34 C -1.7573(7) -0.2669(18) 0.2616(3) 0.060(3) Uani 1 1 d .
H34A H -1.7624 -0.4005 0.2541 0.072 Uiso 1 1 calc R
C35 C -0.0956(6) -0.2223(17) 0.4606(2) 0.040(3) Uani 1 1 d .
C36 C -0.0114(7) -0.2990(17) 0.4660(3) 0.052(3) Uani 1 1 d .
H36A H -0.0027 -0.4361 0.4712 0.062 Uiso 1 1 calc R
C37 C 0.0595(7) -0.180(2) 0.4640(3) 0.063(4) Uani 1 1 d .
H37A H 0.1160 -0.2325 0.4680 0.076 Uiso 1 1 calc R
C38 C 0.0439(7) 0.021(2) 0.4557(3) 0.057(4) Uani 1 1 d .
C39 C -0.0356(7) 0.0984(17) 0.4508(3) 0.058(4) Uani 1 1 d .
H39A H -0.0432 0.2357 0.4456 0.069 Uiso 1 1 calc R
C40 C -0.1077(7) -0.0190(18) 0.4531(3) 0.049(3) Uani 1 1 d .
H40A H -0.1634 0.0380 0.4497 0.059 Uiso 1 1 calc R
C41 C -1.2219(8) -0.0588(19) 0.3699(3) 0.076(4) Uani 1 1 d .
H41A H -1.2043 -0.1329 0.3898 0.115 Uiso 1 1 calc R
H41B H -1.2719 0.0237 0.3716 0.115 Uiso 1 1 calc R
H41C H -1.1747 0.0268 0.3661 0.115 Uiso 1 1 calc R
C42 C -0.9916(8) -0.509(2) 0.3260(4) 0.117(6) Uani 1 1 d .
H42A H -0.9681 -0.4192 0.3115 0.175 Uiso 1 1 calc R
H42B H -1.0389 -0.5859 0.3138 0.175 Uiso 1 1 calc R
H42C H -0.9467 -0.5997 0.3362 0.175 Uiso 1 1 calc R
C43 C -0.7298(8) -0.448(2) 0.3542(4) 0.105(6) Uani 1 1 d .
H43A H -0.6806 -0.5381 0.3567 0.157 Uiso 1 1 calc R
H43B H -0.7259 -0.3510 0.3373 0.157 Uiso 1 1 calc R
H43C H -0.7829 -0.5246 0.3487 0.157 Uiso 1 1 calc R
C44 C -0.5996(8) -0.058(2) 0.4565(3) 0.084(5) Uani 1 1 d .
H44A H -0.6424 0.0264 0.4434 0.126 Uiso 1 1 calc R
H44B H -0.5663 0.0214 0.4735 0.126 Uiso 1 1 calc R
H44C H -0.6286 -0.1667 0.4657 0.126 Uiso 1 1 calc R

loop_
_atom_site_aniso_label
_atom_site_aniso_U_11
_atom_site_aniso_U_22
_atom_site_aniso_U_33
_atom_site_aniso_U_23
_atom_site_aniso_U_13
_atom_site_aniso_U_12
Br1 0.0552(8) 0.1179(14) 0.1256(14) -0.0282(12) -0.0037(8) 0.0284(9)
Br2 0.0635(9) 0.0961(11) 0.1149(13) -0.0260(11) 0.0340(8) -0.0390(9)
O1 0.055(5) 0.054(6) 0.088(7) -0.020(5) -0.006(5) -0.006(5)
O2 0.037(4) 0.049(5) 0.064(5) -0.003(4) -0.004(4) 0.002(4)
O3 0.039(4) 0.067(6) 0.079(6) 0.011(5) -0.004(4) 0.006(4)
O4 0.035(4) 0.077(6) 0.086(6) 0.015(5) 0.004(4) 0.010(5)
O5 0.043(5) 0.099(7) 0.083(7) 0.014(6) 0.002(4) -0.005(5)
O6 0.048(5) 0.069(6) 0.069(6) 0.015(5) -0.008(4) -0.018(5)
O7 0.043(4) 0.069(6) 0.081(6) 0.017(5) 0.007(4) -0.005(4)
O8 0.033(4) 0.041(5) 0.073(6) 0.001(4) 0.000(4) -0.005(4)
O9 0.055(5) 0.038(6) 0.134(9) 0.017(6) 0.003(5) -0.003(5)
C1 0.040(7) 0.055(9) 0.066(9) -0.024(8) 0.006(6) 0.002(6)
C2 0.049(7) 0.067(9) 0.058(9) -0.002(8) 0.010(6) 0.002(7)
C3 0.044(8) 0.063(9) 0.088(11) 0.008(8) -0.003(7) 0.000(7)
C4 0.068(9) 0.076(10) 0.082(11) 0.002(9) 0.015(8) 0.004(8)
C5 0.037(7) 0.072(10) 0.069(10) 0.005(9) 0.001(6) 0.009(7)
C6 0.048(8) 0.060(9) 0.064(10) -0.009(8) -0.006(7) 0.000(7)
C7 0.062(10) 0.099(12) 0.126(15) 0.007(12) 0.006(10) 0.019(9)
C8 0.054(10) 0.157(16) 0.152(17) 0.069(14) 0.005(10) -0.013(11)
C9 0.047(8) 0.076(10) 0.062(10) 0.003(8) 0.005(7) 0.003(7)
C10 0.044(7) 0.089(12) 0.113(12) -0.008(10) 0.016(8) 0.017(8)
C11 0.075(12) 0.121(15) 0.25(2) 0.096(16) -0.031(14) -0.020(11)
C12 0.071(11) 0.109(13) 0.121(15) 0.014(12) 0.006(10) 0.002(10)
C13 0.057(8) 0.085(11) 0.066(10) -0.010(9) 0.002(7) -0.026(8)
C14 0.028(6) 0.087(10) 0.074(10) -0.012(10) 0.008(6) -0.006(7)
C15 0.075(11) 0.113(13) 0.121(14) 0.070(12) 0.008(10) -0.030(10)
C16 0.061(9) 0.056(10) 0.135(15) 0.022(9) -0.006(9) -0.019(8)
C17 0.034(6) 0.055(8) 0.068(9) 0.003(8) 0.007(6) 0.003(6)
C18 0.035(6) 0.050(8) 0.075(9) 0.007(8) 0.004(7) -0.001(6)
C19 0.047(7) 0.061(9) 0.099(11) 0.034(8) 0.027(7) 0.007(7)
C20 0.036(7) 0.048(8) 0.088(11) -0.001(8) 0.006(7) -0.007(6)
C21 0.040(6) 0.066(9) 0.070(9) 0.008(8) 0.022(6) -0.012(7)
C22 0.036(7) 0.050(9) 0.068(9) 0.003(8) 0.004(6) -0.006(6)
C23 0.061(9) 0.110(12) 0.109(13) 0.037(11) 0.023(9) -0.014(8)
C24 0.039(7) 0.046(9) 0.143(14) -0.014(9) -0.007(8) -0.003(6)
C25 0.063(9) 0.072(9) 0.068(10) 0.020(8) 0.000(7) 0.002(7)
C26 0.058(8) 0.071(9) 0.070(10) -0.009(8) -0.002(7) 0.003(7)
C27 0.042(7) 0.054(10) 0.056(9) -0.010(8) 0.007(6) -0.014(7)
C28 0.040(7) 0.057(10) 0.058(9) 0.011(8) -0.003(6) -0.003(7)
C29 0.032(6) 0.067(9) 0.048(8) 0.000(7) 0.004(5) -0.003(7)
C30 0.038(7) 0.059(10) 0.071(10) -0.002(8) 0.008(6) -0.007(7)
C31 0.051(8) 0.071(10) 0.078(10) -0.023(8) 0.012(7) 0.002(8)
C32 0.055(9) 0.075(11) 0.064(10) 0.000(8) 0.023(7) 0.025(8)
C33 0.049(8) 0.094(12) 0.076(11) 0.006(10) -0.002(7) 0.005(8)
C34 0.055(7) 0.052(8) 0.073(9) -0.015(7) 0.011(7) 0.001(7)
C35 0.025(5) 0.046(8) 0.050(8) -0.010(6) 0.007(5) -0.002(6)
C36 0.052(7) 0.041(7) 0.059(8) 0.001(7) 0.001(6) -0.005(6)
C37 0.036(7) 0.074(10) 0.077(10) -0.006(9) 0.001(6) -0.004(7)
C38 0.037(7) 0.083(11) 0.052(9) -0.017(8) 0.010(6) -0.018(7)
C39 0.044(7) 0.040(8) 0.093(11) -0.004(7) 0.025(7) -0.012(6)
C40 0.045(7) 0.051(9) 0.049(8) -0.002(7) 0.001(6) 0.005(6)
C41 0.079(10) 0.065(9) 0.087(11) -0.014(9) 0.017(8) -0.012(8)
C42 0.067(10) 0.162(16) 0.114(14) -0.047(13) -0.005(10) 0.039(11)
C43 0.060(9) 0.110(13) 0.150(17) -0.038(12) 0.033(10) -0.009(9)
C44 0.061(9) 0.087(10) 0.107(13) -0.033(10) 0.021(9) -0.008(8)

loop_
_atom_type_symbol
_atom_type_description
_atom_type_scat_dispersion_real
_atom_type_scat_dispersion_imag
_atom_type_scat_source
C C 0.0033 0.0016 'International Tables Vol C Tables 4.2.6.8 and 6.1.1.4'
H H 0.0000 0.0000 'International Tables Vol C Tables 4.2.6.8 and 6.1.1.4'
O O 0.0106 0.0060 'International Tables Vol C Tables 4.2.6.8 and 6.1.1.4'
Br Br -0.2901 2.4595 'International Tables Vol C Tables 4.2.6.8 and 6.1.1.4'

loop_
_geom_angle_atom_site_label_1
_geom_angle_atom_site_label_2
_geom_angle_atom_site_label_3
_geom_angle
C27 O2 C1 119.4(9)
C2 O3 C5 111.0(9)
C9 O4 C6 109.3(9)
C13 O5 C10 110.7(10)
C14 O6 C17 110.0(9)
C21 O7 C18 109.8(8)
C28 O8 C22 121.4(9)
O2 C1 C26 110.7(10)
O2 C1 C25 111.1(9)
C26 C1 C25 113.4(10)
O2 C1 C2 99.5(8)
C26 C1 C2 112.6(10)
C25 C1 C2 108.7(10)
O3 C2 C3 105.4(9)
O3 C2 C1 109.1(9)
C3 C2 C1 116.8(10)
C4 C3 C2 104.4(10)
C5 C4 C3 104.2(11)
O3 C5 C4 104.1(9)
O3 C5 C6 104.8(10)
C4 C5 C6 113.9(11)
O3 C5 C41 109.3(10)
C4 C5 C41 112.8(11)
C6 C5 C41 111.3(10)
O4 C6 C7 104.1(9)
O4 C6 C5 108.7(10)
C7 C6 C5 119.4(12)
C8 C7 C6 107.1(13)
C7 C8 C9 108.3(13)
O4 C9 C10 105.6(10)
O4 C9 C8 104.9(10)
C10 C9 C8 112.3(12)
O4 C9 C42 110.1(10)
C10 C9 C42 112.1(11)
C8 C9 C42 111.4(13)
O5 C10 C9 110.3(11)
O5 C10 C11 104.0(10)
C9 C10 C11 118.2(13)
C12 C11 C10 107.4(13)
C11 C12 C13 106.8(13)
O5 C13 C14 109.5(11)
O5 C13 C12 104.5(10)
C14 C13 C12 117.4(12)
O6 C14 C13 106.6(11)
O6 C14 C15 104.2(9)
C13 C14 C15 110.6(12)
O6 C14 C43 109.3(10)
C13 C14 C43 113.3(11)
C15 C14 C43 112.3(13)
C16 C15 C14 104.9(11)
C15 C16 C17 106.7(10)
O6 C17 C16 105.6(9)
O6 C17 C18 108.8(9)
C16 C17 C18 117.3(11)
O7 C18 C19 105.1(9)
O7 C18 C44 108.1(10)
C19 C18 C44 113.8(10)
O7 C18 C17 104.5(9)
C19 C18 C17 112.1(11)
C44 C18 C17 112.4(9)
C18 C19 C20 104.3(9)
C21 C20 C19 101.9(10)
O7 C21 C20 105.3(9)
O7 C21 C22 107.3(9)
C20 C21 C22 117.3(10)
O8 C22 C24 109.6(10)
O8 C22 C23 110.9(9)
C24 C22 C23 112.8(11)
O8 C22 C21 99.8(8)
C24 C22 C21 114.0(10)
C23 C22 C21 109.0(11)
O1 C27 O2 124.8(11)
O1 C27 C29 125.6(11)
O2 C27 C29 109.6(11)
O9 C28 O8 123.8(11)
O9 C28 C35 125.1(11)
O8 C28 C35 111.1(11)
C30 C29 C34 119.4(11)
C30 C29 C27 124.7(10)
C34 C29 C27 115.9(12)
C31 C30 C29 120.3(11)
C30 C31 C32 120.6(12)
C31 C32 C33 119.5(12)
C31 C32 Br1 119.7(11)
C33 C32 Br1 120.8(11)
C34 C33 C32 120.2(12)
C33 C34 C29 120.1(12)
C40 C35 C36 118.5(10)
C40 C35 C28 122.6(10)
C36 C35 C28 118.9(11)
C37 C36 C35 122.1(11)
C36 C37 C38 117.3(11)
C39 C38 C37 121.8(11)
C39 C38 Br2 120.0(11)
C37 C38 Br2 118.1(9)
C38 C39 C40 121.7(12)
C35 C40 C39 118.6(10)

loop_
_geom_bond_atom_site_label_1
_geom_bond_atom_site_label_2
_geom_bond_distance
Br1 C32 1.905(12)
Br2 C38 1.887(11)
O1 C27 1.192(12)
O2 C27 1.353(12)
O2 C1 1.471(12)
O3 C2 1.428(12)
O3 C5 1.430(13)
O4 C9 1.433(13)
O4 C6 1.434(13)
O5 C13 1.432(13)
O5 C10 1.433(13)
O6 C14 1.431(13)
O6 C17 1.432(12)
O7 C21 1.439(11)
O7 C18 1.454(12)
O8 C28 1.344(12)
O8 C22 1.485(12)
O9 C28 1.206(12)
C1 C26 1.505(15)
C1 C25 1.512(15)
C1 C2 1.531(14)
C2 C3 1.530(15)
C3 C4 1.509(15)
C4 C5 1.488(16)
C5 C6 1.507(15)
C5 C41 1.531(15)
C6 C7 1.507(17)
C7 C8 1.407(16)
C8 C9 1.506(18)
C9 C10 1.500(16)
C9 C42 1.514(16)
C10 C11 1.534(19)
C11 C12 1.451(18)
C12 C13 1.540(17)
C13 C14 1.482(16)
C14 C15 1.508(16)
C14 C43 1.522(17)
C15 C16 1.460(16)
C16 C17 1.511(15)
C17 C18 1.529(15)
C18 C19 1.502(14)
C18 C44 1.503(15)
C19 C20 1.516(13)
C20 C21 1.491(15)
C21 C22 1.539(15)
C22 C24 1.516(15)
C22 C23 1.529(16)
C27 C29 1.495(16)
C28 C35 1.474(14)
C29 C30 1.368(15)
C29 C34 1.386(14)
C30 C31 1.354(14)
C31 C32 1.373(16)
C32 C33 1.375(16)
C33 C34 1.356(15)
C35 C40 1.392(14)
C35 C36 1.398(13)
C36 C37 1.381(14)
C37 C38 1.390(16)
C38 C39 1.331(15)
C39 C40 1.393(14)

loop_
_geom_torsion_atom_site_label_1
_geom_torsion_atom_site_label_2
_geom_torsion_atom_site_label_3
_geom_torsion_atom_site_label_4
_geom_torsion
C27 O2 C1 C26 64.6(13)
C27 O2 C1 C25 -62.4(13)
C27 O2 C1 C2 -176.7(9)
C5 O3 C2 C3 10.0(12)
C5 O3 C2 C1 136.2(10)
O2 C1 C2 O3 172.3(9)
C26 C1 C2 O3 -70.5(13)
C25 C1 C2 O3 56.0(12)
O2 C1 C2 C3 -68.4(12)
C26 C1 C2 C3 48.8(14)
C25 C1 C2 C3 175.3(10)
O3 C2 C3 C4 11.2(13)
C1 C2 C3 C4 -110.1(11)
C2 C3 C4 C5 -27.2(13)
C2 O3 C5 C4 -27.4(13)
C2 O3 C5 C6 -147.4(10)
C2 O3 C5 C41 93.3(11)
C3 C4 C5 O3 33.2(13)
C3 C4 C5 C6 146.9(10)
C3 C4 C5 C41 -85.1(12)
C9 O4 C6 C7 25.4(13)
C9 O4 C6 C5 153.8(10)
O3 C5 C6 O4 177.0(9)
C4 C5 C6 O4 63.8(13)
C41 C5 C6 O4 -64.9(14)
O3 C5 C6 C7 -63.8(14)
C4 C5 C6 C7 -177.0(11)
C41 C5 C6 C7 54.2(15)
O4 C6 C7 C8 -22.1(16)
C5 C6 C7 C8 -143.6(13)
C6 C7 C8 C9 10.9(19)
C6 O4 C9 C10 -137.8(11)
C6 O4 C9 C8 -19.0(14)
C6 O4 C9 C42 101.0(12)
C7 C8 C9 O4 4.4(18)
C7 C8 C9 C10 118.6(14)
C7 C8 C9 C42 -114.8(15)
C13 O5 C10 C9 154.0(11)
C13 O5 C10 C11 26.3(15)
O4 C9 C10 O5 179.0(10)
C8 C9 C10 O5 65.2(15)
C42 C9 C10 O5 -61.0(15)
O4 C9 C10 C11 -61.6(15)
C8 C9 C10 C11 -175.4(13)
C42 C9 C10 C11 58.4(16)
O5 C10 C11 C12 -17.0(19)
C9 C10 C11 C12 -139.6(14)
C10 C11 C12 C13 3(2)
C10 O5 C13 C14 -151.4(11)
C10 O5 C13 C12 -24.8(14)
C11 C12 C13 O5 12.8(17)
C11 C12 C13 C14 134.4(15)
C17 O6 C14 C13 143.6(11)
C17 O6 C14 C15 26.6(13)
C17 O6 C14 C43 -93.7(12)
O5 C13 C14 O6 -173.9(9)
C12 C13 C14 O6 67.1(14)
O5 C13 C14 C15 -61.3(14)
C12 C13 C14 C15 179.8(12)
O5 C13 C14 C43 65.9(15)
C12 C13 C14 C43 -53.1(16)
O6 C14 C15 C16 -29.2(16)
C13 C14 C15 C16 -143.4(13)
C43 C14 C15 C16 89.0(14)
C14 C15 C16 C17 21.5(17)
C14 O6 C17 C16 -13.3(13)
C14 O6 C17 C18 -140.1(10)
C15 C16 C17 O6 -5.8(16)
C15 C16 C17 C18 115.6(13)
C21 O7 C18 C19 -1.1(13)
C21 O7 C18 C44 -123.0(10)
C21 O7 C18 C17 117.0(10)
O6 C17 C18 O7 175.0(8)
C16 C17 C18 O7 55.2(12)
O6 C17 C18 C19 -71.7(11)
C16 C17 C18 C19 168.5(10)
O6 C17 C18 C44 58.0(13)
C16 C17 C18 C44 -61.8(14)
O7 C18 C19 C20 22.9(13)
C44 C18 C19 C20 141.1(11)
C17 C18 C19 C20 -90.0(12)
C18 C19 C20 C21 -35.3(13)
C18 O7 C21 C20 -21.6(12)
C18 O7 C21 C22 -147.2(10)
C19 C20 C21 O7 34.8(12)
C19 C20 C21 C22 154.0(10)
C28 O8 C22 C24 -64.5(13)
C28 O8 C22 C23 60.7(14)
C28 O8 C22 C21 175.6(10)
O7 C21 C22 O8 -174.4(9)
C20 C21 C22 O8 67.5(12)
O7 C21 C22 C24 68.9(13)
C20 C21 C22 C24 -49.2(14)
O7 C21 C22 C23 -58.1(12)
C20 C21 C22 C23 -176.2(10)
C1 O2 C27 O1 -4.9(17)
C1 O2 C27 C29 172.9(9)
C22 O8 C28 O9 0.5(18)
C22 O8 C28 C35 179.0(9)
O1 C27 C29 C30 176.9(13)
O2 C27 C29 C30 -0.9(16)
O1 C27 C29 C34 -3.4(18)
O2 C27 C29 C34 178.8(10)
C34 C29 C30 C31 1.4(18)
C27 C29 C30 C31 -178.9(11)
C29 C30 C31 C32 -2(2)
C30 C31 C32 C33 1(2)
C30 C31 C32 Br1 -179.4(10)
C31 C32 C33 C34 -1(2)
Br1 C32 C33 C34 179.7(10)
C32 C33 C34 C29 1(2)
C30 C29 C34 C33 -1.1(18)
C27 C29 C34 C33 179.2(11)
O9 C28 C35 C40 176.3(12)
O8 C28 C35 C40 -2.1(15)
O9 C28 C35 C36 -2.8(18)
O8 C28 C35 C36 178.8(9)
C40 C35 C36 C37 -0.3(17)
C28 C35 C36 C37 178.8(11)
C35 C36 C37 C38 -1.1(18)
C36 C37 C38 C39 1.9(19)
C36 C37 C38 Br2 179.3(8)
C37 C38 C39 C40 -1(2)
Br2 C38 C39 C40 -178.5(9)
C36 C35 C40 C39 1.1(16)
C28 C35 C40 C39 -178.0(11)
C38 C39 C40 C35 -0.4(18)
